data_7247731
loop_
_publ_author_name
'Uvarova, Marina A.'
'Lutsenko, Irina A.'
'Babeshkin, Konstantin A.'
'Sokolov, Andrey V.'
'Alexandrov, Eugeny V.'
'Efimov, Nikolay N.'
'Shmelev, Maxim A.'
'Khoroshilov, Andrey V.'
'Eremenko, Igor L.'
'Kiskin, Mikhail A.'

_publ_section_title
;
 Solvent effect in the chemical design of coordination polymers of various
 topologies with Co2+ and Ni2+ ions and 2-furoate anions
;
_journal_issue 48
_journal_name_full CrystEngComm
_journal_page_first 6786
_journal_page_last 6795
_journal_paper_doi 10.1039/D3CE00813D
_journal_volume 25
_journal_year 2023
_chemical_formula_moiety 'C34 H26 Co N4 O6'
_chemical_formula_sum 'C34 H26 Co N4 O6'
_chemical_formula_weight 645.52
_space_group_crystal_system orthorhombic
_space_group_IT_number 56
_space_group_name_Hall '-P 2ab 2ac'
_space_group_name_H-M_alt 'P c c n'
_atom_sites_solution_hydrogens geom
_audit_creation_date 2021-05-26
_audit_creation_method
;
Olex2 1.3
(compiled 2020.07.31 svn.rc2a77460 for OlexSys, GUI svn.r6145)
;
_audit_update_record
;
2023-05-26 deposited with the CCDC.	2023-11-15 downloaded from the CCDC.
;
_cell_angle_alpha 90
_cell_angle_beta 90
_cell_angle_gamma 90
_cell_formula_units_Z 4
_cell_length_a 10.3085(7)
_cell_length_b 16.7006(11)
_cell_length_c 18.9218(13)
_cell_measurement_reflns_used 3385
_cell_measurement_temperature 100.0
_cell_measurement_theta_max 26.57
_cell_measurement_theta_min 2.47
_cell_volume 3257.5(4)
_computing_cell_refinement 'SAINT V8.40A (Bruker, 2019)'
_computing_data_reduction 'SAINT V8.40A (Bruker, 2019)'
_computing_molecular_graphics 'Olex2 1.3 (Dolomanov et al., 2009)'
_computing_publication_material 'Olex2 1.3 (Dolomanov et al., 2009)'
_computing_structure_refinement 'XL  (Sheldrick, 2008)'
_diffrn_ambient_temperature 100.0
_diffrn_measured_fraction_theta_full 0.997
_diffrn_measured_fraction_theta_max 0.997
_diffrn_measurement_device_type 'Bruker D8 Venture'
_diffrn_measurement_method '\f and \w scans'
_diffrn_radiation_type MoK\a
_diffrn_radiation_wavelength 0.71073
_diffrn_reflns_av_R_equivalents 0.0843
_diffrn_reflns_av_unetI/netI 0.0548
_diffrn_reflns_Laue_measured_fraction_full 0.997
_diffrn_reflns_Laue_measured_fraction_max 0.997
_diffrn_reflns_limit_h_max 11
_diffrn_reflns_limit_h_min -12
_diffrn_reflns_limit_k_max 20
_diffrn_reflns_limit_k_min -20
_diffrn_reflns_limit_l_max 23
_diffrn_reflns_limit_l_min -23
_diffrn_reflns_number 18287
_diffrn_reflns_point_group_measured_fraction_full 0.997
_diffrn_reflns_point_group_measured_fraction_max 0.997
_diffrn_reflns_theta_full 25.242
_diffrn_reflns_theta_max 25.999
_diffrn_reflns_theta_min 2.474
_diffrn_source_current 1.4
_diffrn_source_power 0.07
_diffrn_source_voltage 50.0
_diffrn_standards_number 0
_exptl_absorpt_coefficient_mu 0.576
_exptl_absorpt_correction_T_max 0.7458
_exptl_absorpt_correction_T_min 0.6631
_exptl_absorpt_correction_type multi-scan
_exptl_absorpt_process_details
;
SADABS-2016/2 (Bruker,2016/2) was used for absorption correction.
wR2(int) was 0.0672 before and 0.0502 after correction.
The Ratio of minimum to maximum transmission is 0.8891.
The \l/2 correction factor is Not present.
;
_exptl_crystal_colour brown
_exptl_crystal_colour_primary brown
_exptl_crystal_density_diffrn 1.316
_exptl_crystal_description block
_exptl_crystal_F_000 1332
_exptl_crystal_size_max 0.2
_exptl_crystal_size_mid 0.2
_exptl_crystal_size_min 0.1
_refine_diff_density_max 0.476
_refine_diff_density_min -0.579
_refine_diff_density_rms 0.088
_refine_ls_extinction_method none
_refine_ls_goodness_of_fit_ref 1.176
_refine_ls_hydrogen_treatment constr
_refine_ls_matrix_type full
_refine_ls_number_parameters 204
_refine_ls_number_reflns 3200
_refine_ls_number_restraints 0
_refine_ls_restrained_S_all 1.176
_refine_ls_R_factor_all 0.0979
_refine_ls_R_factor_gt 0.0768
_refine_ls_shift/su_max 0.000
_refine_ls_shift/su_mean 0.000
_refine_ls_structure_factor_coef Fsqd
_refine_ls_weighting_details 'w=1/[\s^2^(Fo^2^)+17.5419P] where P=(Fo^2^+2Fc^2^)/3'
_refine_ls_weighting_scheme calc
_refine_ls_wR_factor_gt 0.1527
_refine_ls_wR_factor_ref 0.1631
_reflns_Friedel_coverage 0.000
_reflns_number_gt 2447
_reflns_number_total 3200
_reflns_threshold_expression 'I > 2\s(I)'
_cod_data_source_file d3ce00813d2.cif
_cod_data_source_block 1_a_CCDC1
_cod_depositor_comments 'Adding full bibliography for 7247730--7247733.cif.'
_cod_database_code 7247731
_shelx_shelxl_version_number 2018/3
_shelx_space_group_comment
;
The symmetry employed for this shelxl refinement is uniquely defined
by the following loop, which should always be used as a source of
symmetry information in preference to the above space-group names.
They are only intended as comments.
;
_shelx_estimated_absorpt_t_max 0.945
_shelx_estimated_absorpt_t_min 0.894
_olex2_refinement_description
;
1. Fixed Uiso
 At 1.2 times of:
  All C(H) groups
2.a Aromatic/amide H refined with riding coordinates:
 C2(H2), C8(H8), C1(H1), C5(H5), C12(H12), C11(H11), C9(H9), C4(H4), C16(H16),
 C6(H6), C18(H18), C13(H13), C17(H17)
;
_smtbx_masks_void_probe_radius 1.2
_smtbx_masks_void_truncation_radius 1.2
_olex2_submission_special_instructions 'No special instructions were received'

loop_
_space_group_symop_operation_xyz
'x, y, z'
'-x+1/2, -y+1/2, z'
'-x, y+1/2, -z+1/2'
'x+1/2, -y, -z+1/2'
'-x, -y, -z'
'x-1/2, y-1/2, -z'
'x, -y-1/2, z-1/2'
'-x-1/2, y, z-1/2'

loop_
_atom_site_label
_atom_site_type_symbol
_atom_site_fract_x
_atom_site_fract_y
_atom_site_fract_z
_atom_site_U_iso_or_equiv
_atom_site_adp_type
_atom_site_occupancy
_atom_site_site_symmetry_order
_atom_site_calc_flag
_atom_site_refinement_flags_posn
_atom_site_refinement_flags_adp
_atom_site_refinement_flags_occupancy
_atom_site_disorder_assembly
_atom_site_disorder_group
Co1 Co 0.750000 0.750000 0.24765(4) 0.0150(2) Uani 1 2 d S T P . .
O1 O 0.5908(3) 0.82576(19) 0.25728(17) 0.0237(7) Uani 1 1 d . . . . .
O2 O 0.4760(4) 0.8500(2) 0.15893(19) 0.0386(10) Uani 1 1 d . . . . .
N1 N 0.6563(4) 0.6794(2) 0.1700(2) 0.0221(9) Uani 1 1 d . . . . .
N2 N 0.8352(4) 0.8237(2) 0.3294(2) 0.0268(10) Uani 1 1 d . . . . .
O3 O 0.2775(4) 0.9099(3) 0.2395(2) 0.0518(12) Uani 1 1 d . . . . .
C14 C 0.4928(5) 0.8505(3) 0.2242(3) 0.0249(11) Uani 1 1 d . . . . .
C2 C 0.4662(5) 0.6122(3) 0.1267(3) 0.0343(13) Uani 1 1 d . . . . .
H2 H 0.376366 0.601132 0.132469 0.041 Uiso 1 1 calc R U . . .
C8 C 0.8267(5) 0.9033(3) 0.3277(3) 0.0340(13) Uani 1 1 d . . . . .
H8 H 0.784964 0.927806 0.288516 0.041 Uiso 1 1 calc R U . . .
C1 C 0.5310(5) 0.6616(3) 0.1747(2) 0.0238(11) Uani 1 1 d . . . . .
H1 H 0.482815 0.683704 0.212751 0.029 Uiso 1 1 calc R U . . .
C5 C 0.7216(5) 0.6494(3) 0.1149(3) 0.0358(13) Uani 1 1 d . . . . .
H5 H 0.810984 0.662115 0.110304 0.043 Uiso 1 1 calc R U . . .
C12 C 0.8941(5) 0.7906(4) 0.3858(3) 0.0356(13) Uani 1 1 d . . . . .
H12 H 0.902991 0.733978 0.387031 0.043 Uiso 1 1 calc R U . . .
C15 C 0.3885(5) 0.8819(3) 0.2712(3) 0.0317(12) Uani 1 1 d . . . . .
C11 C 0.9418(6) 0.8339(4) 0.4414(3) 0.0501(18) Uani 1 1 d . . . . .
H11 H 0.979306 0.807358 0.480840 0.060 Uiso 1 1 calc R U . . .
C9 C 0.8768(6) 0.9520(3) 0.3811(4) 0.0449(17) Uani 1 1 d . . . . .
H9 H 0.871390 1.008700 0.377653 0.054 Uiso 1 1 calc R U . . .
C10 C 0.9353(5) 0.9157(4) 0.4399(3) 0.0468(18) Uani 1 1 d . . . . .
C4 C 0.6656(6) 0.6010(4) 0.0645(3) 0.054(2) Uani 1 1 d . . . . .
H4 H 0.715285 0.582150 0.025620 0.065 Uiso 1 1 calc R U . . .
C3 C 0.5337(5) 0.5798(4) 0.0712(3) 0.0425(16) Uani 1 1 d . . . . .
C16 C 0.1987(6) 0.9331(4) 0.2948(4) 0.0560(19) Uani 1 1 d . . . . .
H16 H 0.114263 0.954890 0.288999 0.067 Uiso 1 1 calc R U . . .
C6 C 0.4697(6) 0.5235(4) 0.0234(3) 0.0523(19) Uani 1 1 d . . . . .
H6 H 0.377804 0.519924 0.025804 0.063 Uiso 1 1 calc R U . . .
C18 C 0.3782(7) 0.8897(5) 0.3408(4) 0.073(3) Uani 1 1 d . . . . .
H18 H 0.442677 0.876401 0.374703 0.088 Uiso 1 1 calc R U . . .
C13 C 0.9903(6) 0.9624(4) 0.4999(4) 0.057(2) Uani 1 1 d . . . . .
H13 H 1.012833 0.933599 0.541372 0.069 Uiso 1 1 calc R U . . .
C17 C 0.2533(8) 0.9215(6) 0.3551(4) 0.081(3) Uani 1 1 d . . . . .
H17 H 0.217069 0.932140 0.400351 0.097 Uiso 1 1 calc R U . . .

loop_
_atom_site_aniso_label
_atom_site_aniso_U_11
_atom_site_aniso_U_22
_atom_site_aniso_U_33
_atom_site_aniso_U_23
_atom_site_aniso_U_13
_atom_site_aniso_U_12
Co1 0.0178(4) 0.0151(4) 0.0123(4) 0.000 0.000 -0.0036(4)
O1 0.0206(16) 0.0246(16) 0.0260(17) -0.0048(15) 0.0014(14) 0.0027(14)
O2 0.032(2) 0.051(2) 0.033(2) 0.0033(18) -0.0044(17) 0.014(2)
N1 0.017(2) 0.027(2) 0.022(2) -0.0065(17) -0.0029(16) 0.0020(18)
N2 0.024(2) 0.028(2) 0.028(2) -0.0117(18) 0.0022(18) -0.0085(19)
O3 0.027(2) 0.068(3) 0.060(3) -0.015(2) 0.006(2) 0.015(2)
C14 0.023(3) 0.020(2) 0.031(3) 0.002(2) 0.001(2) 0.000(2)
C2 0.022(3) 0.044(3) 0.037(3) -0.021(3) -0.005(2) 0.001(3)
C8 0.033(3) 0.028(3) 0.041(3) -0.020(2) 0.014(2) -0.017(2)
C1 0.024(3) 0.025(3) 0.022(2) -0.009(2) -0.002(2) 0.001(2)
C5 0.025(3) 0.047(3) 0.035(3) -0.023(3) -0.005(2) -0.001(3)
C12 0.031(3) 0.044(3) 0.031(3) -0.015(2) -0.012(2) 0.001(3)
C15 0.021(3) 0.029(3) 0.045(3) -0.007(2) 0.002(2) 0.004(2)
C11 0.034(3) 0.073(5) 0.043(3) -0.033(3) -0.010(3) 0.001(3)
C9 0.032(3) 0.032(3) 0.070(4) -0.035(3) 0.021(3) -0.019(3)
C10 0.023(3) 0.074(5) 0.043(4) -0.034(3) 0.007(3) -0.022(3)
C4 0.026(3) 0.085(5) 0.052(4) -0.045(4) 0.003(3) -0.007(3)
C3 0.021(3) 0.065(4) 0.042(3) -0.030(3) -0.006(2) 0.004(3)
C16 0.027(3) 0.057(4) 0.084(5) -0.023(4) 0.019(3) 0.010(3)
C6 0.024(3) 0.084(5) 0.048(4) -0.051(4) 0.003(3) -0.011(3)
C18 0.059(5) 0.118(7) 0.042(4) -0.010(4) 0.011(3) 0.042(5)
C13 0.030(3) 0.089(5) 0.054(4) -0.045(4) 0.017(3) -0.026(4)
C17 0.053(4) 0.126(8) 0.064(5) -0.026(5) 0.018(4) 0.039(5)

loop_
_atom_type_symbol
_atom_type_description
_atom_type_scat_dispersion_real
_atom_type_scat_dispersion_imag
_atom_type_scat_source
C C 0.0033 0.0016 'International Tables Vol C Tables 4.2.6.8 and 6.1.1.4'
H H 0.0000 0.0000 'International Tables Vol C Tables 4.2.6.8 and 6.1.1.4'
Co Co 0.3494 0.9721 'International Tables Vol C Tables 4.2.6.8 and 6.1.1.4'
N N 0.0061 0.0033 'International Tables Vol C Tables 4.2.6.8 and 6.1.1.4'
O O 0.0106 0.0060 'International Tables Vol C Tables 4.2.6.8 and 6.1.1.4'

loop_
_geom_angle_atom_site_label_1
_geom_angle_atom_site_label_2
_geom_angle_atom_site_label_3
_geom_angle
_geom_angle_site_symmetry_1
_geom_angle_site_symmetry_3
_geom_angle_publ_flag
O1 Co1 O1 169.95(18) 2_665 . ?
O1 Co1 N1 92.26(14) . . ?
O1 Co1 N1 94.72(14) 2_665 . ?
O1 Co1 N1 94.72(14) . 2_665 ?
O1 Co1 N1 92.26(14) 2_665 2_665 ?
O1 Co1 N2 87.89(15) 2_665 . ?
O1 Co1 N2 84.92(14) 2_665 2_665 ?
O1 Co1 N2 87.90(15) . 2_665 ?
O1 Co1 N2 84.92(14) . . ?
N1 Co1 N1 92.1(2) 2_665 . ?
N1 Co1 N2 176.78(16) . . ?
N1 Co1 N2 176.78(16) 2_665 2_665 ?
N1 Co1 N2 89.67(15) . 2_665 ?
N1 Co1 N2 89.67(15) 2_665 . ?
N2 Co1 N2 88.7(2) . 2_665 ?
C14 O1 Co1 142.2(3) . . ?
C1 N1 Co1 121.5(3) . . ?
C1 N1 C5 117.1(4) . . ?
C5 N1 Co1 121.3(3) . . ?
C8 N2 Co1 121.5(4) . . ?
C8 N2 C12 117.4(5) . . ?
C12 N2 Co1 121.0(3) . . ?
C15 O3 C16 104.8(5) . . ?
O1 C14 C15 113.5(4) . . ?
O2 C14 O1 127.0(5) . . ?
O2 C14 C15 119.5(5) . . ?
C1 C2 H2 120.4 . . ?
C3 C2 H2 120.4 . . ?
C3 C2 C1 119.2(5) . . ?
N2 C8 H8 118.7 . . ?
N2 C8 C9 122.6(6) . . ?
C9 C8 H8 118.7 . . ?
N1 C1 C2 123.7(5) . . ?
N1 C1 H1 118.1 . . ?
C2 C1 H1 118.1 . . ?
N1 C5 H5 118.3 . . ?
N1 C5 C4 123.3(5) . . ?
C4 C5 H5 118.3 . . ?
N2 C12 H12 118.2 . . ?
N2 C12 C11 123.6(6) . . ?
C11 C12 H12 118.2 . . ?
O3 C15 C14 117.4(5) . . ?
C18 C15 O3 109.5(5) . . ?
C18 C15 C14 133.1(5) . . ?
C12 C11 H11 120.2 . . ?
C10 C11 C12 119.6(7) . . ?
C10 C11 H11 120.2 . . ?
C8 C9 H9 120.6 . . ?
C8 C9 C10 118.7(6) . . ?
C10 C9 H9 120.6 . . ?
C11 C10 C9 118.0(5) . . ?
C11 C10 C13 119.2(7) . . ?
C9 C10 C13 122.8(7) . . ?
C5 C4 H4 120.4 . . ?
C5 C4 C3 119.3(5) . . ?
C3 C4 H4 120.4 . . ?
C2 C3 C4 117.3(5) . . ?
C2 C3 C6 119.9(5) . . ?
C4 C3 C6 122.8(5) . . ?
O3 C16 H16 124.1 . . ?
C17 C16 O3 111.9(6) . . ?
C17 C16 H16 124.1 . . ?
C3 C6 H6 117.4 . . ?
C6 C6 C3 125.1(7) 5_665 . ?
C6 C6 H6 117.4 5_665 . ?
C15 C18 H18 126.3 . . ?
C15 C18 C17 107.4(7) . . ?
C17 C18 H18 126.3 . . ?
C10 C13 H13 117.3 . . ?
C13 C13 C10 125.5(10) 5_776 . ?
C13 C13 H13 117.3 5_776 . ?
C16 C17 C18 106.4(6) . . ?
C16 C17 H17 126.8 . . ?
C18 C17 H17 126.8 . . ?

loop_
_geom_bond_atom_site_label_1
_geom_bond_atom_site_label_2
_geom_bond_distance
_geom_bond_site_symmetry_2
_geom_bond_publ_flag
Co1 O1 2.080(3) 2_665 ?
Co1 O1 2.080(3) . ?
Co1 N1 2.116(4) 2_665 ?
Co1 N1 2.116(4) . ?
Co1 N2 2.164(4) . ?
Co1 N2 2.164(4) 2_665 ?
O1 C14 1.258(6) . ?
O2 C14 1.248(6) . ?
N1 C1 1.328(6) . ?
N1 C5 1.339(6) . ?
N2 C8 1.331(7) . ?
N2 C12 1.346(7) . ?
O3 C15 1.374(6) . ?
O3 C16 1.380(7) . ?
C14 C15 1.491(7) . ?
C2 H2 0.9500 . ?
C2 C1 1.398(7) . ?
C2 C3 1.371(7) . ?
C8 H8 0.9500 . ?
C8 C9 1.397(7) . ?
C1 H1 0.9500 . ?
C5 H5 0.9500 . ?
C5 C4 1.376(7) . ?
C12 H12 0.9500 . ?
C12 C11 1.369(7) . ?
C15 C18 1.326(8) . ?
C11 H11 0.9500 . ?
C11 C10 1.368(10) . ?
C9 H9 0.9500 . ?
C9 C10 1.404(10) . ?
C10 C13 1.488(8) . ?
C4 H4 0.9500 . ?
C4 C3 1.411(8) . ?
C3 C6 1.462(7) . ?
C16 H16 0.9500 . ?
C16 C17 1.288(10) . ?
C6 C6 1.338(11) 5_665 ?
C6 H6 0.9500 . ?
C18 H18 0.9500 . ?
C18 C17 1.420(10) . ?
C13 C13 1.271(14) 5_776 ?
C13 H13 0.9500 . ?
C17 H17 0.9500 . ?

loop_
_geom_torsion_atom_site_label_1
_geom_torsion_atom_site_label_2
_geom_torsion_atom_site_label_3
_geom_torsion_atom_site_label_4
_geom_torsion
_geom_torsion_site_symmetry_1
_geom_torsion_site_symmetry_2
_geom_torsion_site_symmetry_3
_geom_torsion_site_symmetry_4
_geom_torsion_publ_flag
Co1 O1 C14 O2 -21.2(9) . . . . ?
Co1 O1 C14 C15 157.7(4) . . . . ?
Co1 N1 C1 C2 -176.8(4) . . . . ?
Co1 N1 C5 C4 177.7(5) . . . . ?
Co1 N2 C8 C9 177.6(4) . . . . ?
Co1 N2 C12 C11 -175.4(5) . . . . ?
O1 C14 C15 O3 -179.8(4) . . . . ?
O1 C14 C15 C18 0.7(10) . . . . ?
O2 C14 C15 O3 -0.7(7) . . . . ?
O2 C14 C15 C18 179.8(8) . . . . ?
N1 C5 C4 C3 -1.6(11) . . . . ?
N2 C8 C9 C10 -1.8(8) . . . . ?
N2 C12 C11 C10 -2.6(9) . . . . ?
O3 C15 C18 C17 2.2(9) . . . . ?
O3 C16 C17 C18 1.0(11) . . . . ?
C14 C15 C18 C17 -178.3(7) . . . . ?
C2 C3 C6 C6 -166.3(10) . . . 5_665 ?
C8 N2 C12 C11 1.8(8) . . . . ?
C8 C9 C10 C11 0.9(8) . . . . ?
C8 C9 C10 C13 -179.4(5) . . . . ?
C1 N1 C5 C4 -0.9(9) . . . . ?
C1 C2 C3 C4 -2.2(10) . . . . ?
C1 C2 C3 C6 175.7(6) . . . . ?
C5 N1 C1 C2 1.8(8) . . . . ?
C5 C4 C3 C2 3.1(11) . . . . ?
C5 C4 C3 C6 -174.8(7) . . . . ?
C12 N2 C8 C9 0.5(8) . . . . ?
C12 C11 C10 C9 1.2(9) . . . . ?
C12 C11 C10 C13 -178.5(5) . . . . ?
C15 O3 C16 C17 0.3(9) . . . . ?
C15 C18 C17 C16 -2.0(11) . . . . ?
C11 C10 C13 C13 167.9(8) . . . 5_776 ?
C9 C10 C13 C13 -11.8(11) . . . 5_776 ?
C4 C3 C6 C6 11.5(15) . . . 5_665 ?
C3 C2 C1 N1 -0.2(9) . . . . ?
C16 O3 C15 C14 178.8(5) . . . . ?
C16 O3 C15 C18 -1.6(7) . . . . ?

loop_
_smtbx_masks_void_nr
_smtbx_masks_void_average_x
_smtbx_masks_void_average_y
_smtbx_masks_void_average_z
_smtbx_masks_void_volume
_smtbx_masks_void_count_electrons
_smtbx_masks_void_content
1 0.250 0.750 0.530 89.4 18.8 ?
2 0.250 0.750 0.030 89.4 18.8 ?
3 0.750 0.250 0.470 89.4 18.7 ?
4 0.750 0.250 -0.030 89.4 18.7 ?
